data_4078268
loop_
_publ_author_name
'Zhu, Di'
'Korobkov, Ilia'
'Budzelaar, Peter H. M.'

_publ_section_title
;
 Radical Mechanisms in the Reaction of Organic Halides with
 Diiminepyridine Cobalt Complexes
;
_journal_issue 10
_journal_name_full Organometallics
_journal_page_first 3958
_journal_paper_doi 10.1021/om300182c
_journal_volume 31
_journal_year 2012
_chemical_formula_moiety 'C28 H32 Co N3'
_chemical_formula_sum 'C28 H32 Co N3'
_chemical_formula_weight 469.50
_chemical_name_systematic '{2,6-[1-(2,6-dimethylphenylimino)ethyl]pyridine}cobalt(I) pi-allyl complex'
_chemical_properties_physical 'air-sensitive, moisture-sensitive'
_space_group_IT_number 56
_symmetry_cell_setting orthorhombic
_symmetry_Int_Tables_number 56
_symmetry_space_group_name_Hall '-P 2ab 2ac'
_symmetry_space_group_name_H-M 'P c c n'
_atom_sites_solution_hydrogens geom
_atom_sites_solution_primary direct
_atom_sites_solution_secondary difmap
_audit_creation_method SHELXL-97
_cell_angle_alpha 90.00
_cell_angle_beta 90.00
_cell_angle_gamma 90.00
_cell_formula_units_Z 8
_cell_length_a 19.1003(11)
_cell_length_b 30.6877(18)
_cell_length_c 8.3627(5)
_cell_measurement_reflns_used 4833
_cell_measurement_temperature 293(2)
_cell_measurement_theta_max 27.594
_cell_measurement_theta_min 2.2585
_cell_volume 4901.7(5)
_computing_cell_refinement 'APEX2 software suite'
_computing_data_collection 'APEX2 software suite'
_computing_data_reduction 'APEX2 software suite'
_computing_structure_refinement 'SHELXL-97 (Sheldrick, 1997)'
_computing_structure_solution 'SHELXS-97 (Sheldrick, 1990)'
_diffrn_ambient_temperature 293(2)
_diffrn_measured_fraction_theta_full 1.000
_diffrn_measured_fraction_theta_max 1.000
_diffrn_measurement_device_type 'Bruker D8 three-circle diffractometer with an APEX-II CCD detector'
_diffrn_measurement_method 'area detector \f and \w scan'
_diffrn_radiation_probe x-ray
_diffrn_radiation_source rotating-anode
_diffrn_radiation_type MoK\a
_diffrn_radiation_wavelength 0.71073
_diffrn_reflns_av_R_equivalents 0.1230
_diffrn_reflns_av_sigmaI/netI 0.0630
_diffrn_reflns_limit_h_max 23
_diffrn_reflns_limit_h_min -22
_diffrn_reflns_limit_k_max 37
_diffrn_reflns_limit_k_min -37
_diffrn_reflns_limit_l_max 10
_diffrn_reflns_limit_l_min -10
_diffrn_reflns_number 27619
_diffrn_reflns_theta_full 25.50
_diffrn_reflns_theta_max 25.50
_diffrn_reflns_theta_min 1.26
_exptl_absorpt_coefficient_mu 0.720
_exptl_absorpt_correction_T_max 0.9970
_exptl_absorpt_correction_T_min 0.7845
_exptl_absorpt_correction_type multi-scan
_exptl_absorpt_process_details SADABS
_exptl_crystal_colour orange
_exptl_crystal_density_diffrn 1.272
_exptl_crystal_density_method 'not measured'
_exptl_crystal_description 'irregular fragment'
_exptl_crystal_F_000 1984
_exptl_crystal_recrystallization_method 'toluene, hexane'
_exptl_crystal_size_max 0.30
_exptl_crystal_size_mid 0.10
_exptl_crystal_size_min 0.05
_refine_diff_density_max 0.359
_refine_diff_density_min -0.264
_refine_diff_density_rms 0.071
_refine_ls_extinction_method none
_refine_ls_goodness_of_fit_ref 0.992
_refine_ls_hydrogen_treatment constr
_refine_ls_matrix_type full
_refine_ls_number_parameters 304
_refine_ls_number_reflns 4558
_refine_ls_number_restraints 0
_refine_ls_restrained_S_all 0.992
_refine_ls_R_factor_all 0.0930
_refine_ls_R_factor_gt 0.0435
_refine_ls_shift/su_max 0.052
_refine_ls_shift/su_mean 0.001
_refine_ls_structure_factor_coef Fsqd
_refine_ls_weighting_details 'calc w=1/[\s^2^(Fo^2^)+(0.0815P)^2^+0.0000P] where P=(Fo^2^+2Fc^2^)/3'
_refine_ls_weighting_scheme calc
_refine_ls_wR_factor_gt 0.1069
_refine_ls_wR_factor_ref 0.1443
_reflns_number_gt 2816
_reflns_number_total 4558
_reflns_threshold_expression >2sigma(I)
_cod_data_source_file om300182c_si_001.cif
_cod_data_source_block di
_cod_database_code 4078268

loop_
_symmetry_equiv_pos_as_xyz
'x, y, z'
'-x+1/2, -y+1/2, z'
'x+1/2, -y, -z+1/2'
'-x, y+1/2, -z+1/2'
'-x, -y, -z'
'x-1/2, y-1/2, -z'
'-x-1/2, y, z-1/2'
'x, -y-1/2, z-1/2'

loop_
_atom_site_label
_atom_site_type_symbol
_atom_site_fract_x
_atom_site_fract_y
_atom_site_fract_z
_atom_site_U_iso_or_equiv
_atom_site_adp_type
_atom_site_occupancy
_atom_site_symmetry_multiplicity
_atom_site_calc_flag
_atom_site_refinement_flags
Co1 Co 0.50757(2) 0.136729(14) 0.67317(6) 0.03770(18) Uani 1 1 d .
N1 N 0.56089(14) 0.17886(8) 0.7677(3) 0.0355(7) Uani 1 1 d .
N2 N 0.44487(15) 0.15508(9) 0.8511(4) 0.0412(7) Uani 1 1 d .
N3 N 0.59753(14) 0.12189(8) 0.5847(4) 0.0376(7) Uani 1 1 d .
C4 C 0.63118(17) 0.18126(10) 0.7316(4) 0.0363(8) Uani 1 1 d .
C5 C 0.67248(19) 0.21224(11) 0.8053(4) 0.0447(9) Uani 1 1 d .
H1 H 0.7196 0.2145 0.7788 0.054 Uiso 1 1 calc R
C6 C 0.6441(2) 0.23982(11) 0.9181(5) 0.0529(10) Uani 1 1 d .
H2 H 0.6714 0.2616 0.9638 0.063 Uiso 1 1 calc R
C7 C 0.5749(2) 0.23501(12) 0.9633(5) 0.0520(10) Uani 1 1 d .
H3 H 0.5558 0.2528 1.0421 0.062 Uiso 1 1 calc R
C8 C 0.53429(19) 0.20344(10) 0.8900(5) 0.0408(9) Uani 1 1 d .
C9 C 0.65067(17) 0.14844(10) 0.6216(4) 0.0376(8) Uani 1 1 d .
C10 C 0.46560(19) 0.18958(11) 0.9325(5) 0.0448(9) Uani 1 1 d .
C11 C 0.72348(18) 0.14226(12) 0.5618(5) 0.0524(10) Uani 1 1 d .
H10 H 0.7426 0.1159 0.6057 0.079 Uiso 1 1 calc R
H11 H 0.7518 0.1666 0.5939 0.079 Uiso 1 1 calc R
H12 H 0.7230 0.1403 0.4472 0.079 Uiso 1 1 calc R
C12 C 0.4256(2) 0.21062(13) 1.0670(5) 0.0666(13) Uani 1 1 d .
H13 H 0.3982 0.2344 1.0258 0.100 Uiso 1 1 calc R
H14 H 0.4578 0.2214 1.1456 0.100 Uiso 1 1 calc R
H15 H 0.3951 0.1895 1.1154 0.100 Uiso 1 1 calc R
C21 C 0.37728(18) 0.13721(11) 0.8894(5) 0.0441(9) Uani 1 1 d .
C22 C 0.3162(2) 0.15778(13) 0.8399(5) 0.0579(11) Uani 1 1 d .
C23 C 0.2529(2) 0.13736(16) 0.8714(7) 0.0743(14) Uani 1 1 d .
H4 H 0.2116 0.1499 0.8352 0.089 Uiso 1 1 calc R
C24 C 0.2502(3) 0.09927(17) 0.9544(7) 0.0803(16) Uani 1 1 d .
H5 H 0.2072 0.0863 0.9755 0.096 Uiso 1 1 calc R
C25 C 0.3097(3) 0.08017(14) 1.0062(6) 0.0682(13) Uani 1 1 d .
H6 H 0.3069 0.0543 1.0637 0.082 Uiso 1 1 calc R
C26 C 0.3747(2) 0.09824(11) 0.9756(5) 0.0499(10) Uani 1 1 d .
C27 C 0.4405(3) 0.07649(14) 1.0348(6) 0.0724(13) Uani 1 1 d .
H16 H 0.4798 0.0868 0.9741 0.109 Uiso 1 1 calc R
H17 H 0.4363 0.0455 1.0222 0.109 Uiso 1 1 calc R
H18 H 0.4472 0.0833 1.1457 0.109 Uiso 1 1 calc R
C28 C 0.3155(3) 0.20099(14) 0.7543(7) 0.0856(16) Uani 1 1 d .
H19 H 0.2883 0.1985 0.6582 0.128 Uiso 1 1 calc R
H20 H 0.3626 0.2092 0.7277 0.128 Uiso 1 1 calc R
H21 H 0.2952 0.2227 0.8225 0.128 Uiso 1 1 calc R
C31 C 0.61421(18) 0.08797(11) 0.4722(5) 0.0443(9) Uani 1 1 d .
C32 C 0.61365(18) 0.09731(13) 0.3075(5) 0.0528(11) Uani 1 1 d .
C33 C 0.6301(2) 0.06341(19) 0.2044(6) 0.0831(17) Uani 1 1 d .
H7 H 0.6299 0.0684 0.0947 0.100 Uiso 1 1 calc R
C34 C 0.6466(3) 0.0229(2) 0.2604(10) 0.104(2) Uani 1 1 d .
H8 H 0.6569 0.0006 0.1888 0.125 Uiso 1 1 calc R
C35 C 0.6479(3) 0.01501(15) 0.4209(10) 0.099(2) Uani 1 1 d .
H9 H 0.6601 -0.0126 0.4573 0.119 Uiso 1 1 calc R
C36 C 0.6315(2) 0.04714(12) 0.5308(7) 0.0646(12) Uani 1 1 d .
C37 C 0.6338(3) 0.03826(16) 0.7072(7) 0.0966(18) Uani 1 1 d .
H22 H 0.6736 0.0527 0.7531 0.145 Uiso 1 1 calc R
H23 H 0.6375 0.0074 0.7250 0.145 Uiso 1 1 calc R
H24 H 0.5918 0.0490 0.7563 0.145 Uiso 1 1 calc R
C38 C 0.5977(2) 0.14170(14) 0.2448(6) 0.0670(12) Uani 1 1 d .
H25 H 0.6335 0.1616 0.2784 0.101 Uiso 1 1 calc R
H26 H 0.5532 0.1512 0.2855 0.101 Uiso 1 1 calc R
H27 H 0.5960 0.1409 0.1301 0.101 Uiso 1 1 calc R
C41 C 0.4530(2) 0.08084(15) 0.6128(6) 0.0714(14) Uani 1 1 d .
H28 H 0.4338 0.0893 0.7103 0.086 Uiso 1 1 calc R
H29 H 0.4703 0.0527 0.5998 0.086 Uiso 1 1 calc R
C42 C 0.4557(2) 0.1101(2) 0.4874(6) 0.0764(15) Uani 1 1 d .
H32 H 0.4752 0.1004 0.3918 0.092 Uiso 1 1 calc R
C43 C 0.4323(2) 0.1514(2) 0.4929(6) 0.0825(15) Uani 1 1 d .
H30 H 0.4125 0.1622 0.5865 0.099 Uiso 1 1 calc R
H31 H 0.4360 0.1692 0.4032 0.099 Uiso 1 1 calc R

loop_
_atom_site_aniso_label
_atom_site_aniso_U_11
_atom_site_aniso_U_22
_atom_site_aniso_U_33
_atom_site_aniso_U_23
_atom_site_aniso_U_13
_atom_site_aniso_U_12
Co1 0.0304(3) 0.0465(3) 0.0362(3) -0.0060(2) 0.0008(2) -0.00786(19)
N1 0.0335(16) 0.0395(14) 0.0334(18) -0.0013(13) -0.0006(13) -0.0044(11)
N2 0.0351(16) 0.0480(15) 0.041(2) 0.0018(14) 0.0062(14) -0.0027(12)
N3 0.0322(16) 0.0426(14) 0.0380(19) -0.0026(13) -0.0002(13) -0.0063(12)
C4 0.0346(19) 0.0378(16) 0.036(2) 0.0045(15) -0.0082(16) -0.0049(14)
C5 0.039(2) 0.0472(19) 0.048(3) 0.0062(18) -0.0082(18) -0.0123(15)
C6 0.057(3) 0.049(2) 0.052(3) -0.0089(19) -0.010(2) -0.0154(17)
C7 0.065(3) 0.051(2) 0.041(3) -0.0079(18) 0.001(2) -0.0047(18)
C8 0.046(2) 0.0377(17) 0.039(2) -0.0032(16) -0.0004(18) -0.0025(15)
C9 0.0302(18) 0.0410(17) 0.042(2) 0.0055(15) -0.0049(16) -0.0039(14)
C10 0.046(2) 0.0449(19) 0.044(3) -0.0026(17) 0.0048(19) -0.0007(16)
C11 0.034(2) 0.061(2) 0.062(3) -0.004(2) 0.0010(19) -0.0030(16)
C12 0.078(3) 0.066(2) 0.056(3) -0.016(2) 0.020(2) 0.001(2)
C21 0.039(2) 0.052(2) 0.041(2) -0.0047(17) 0.0130(17) -0.0033(16)
C22 0.040(2) 0.066(2) 0.067(3) -0.004(2) 0.015(2) 0.0017(18)
C23 0.038(2) 0.091(3) 0.094(4) -0.012(3) 0.017(2) 0.004(2)
C24 0.054(3) 0.088(3) 0.099(5) -0.011(3) 0.030(3) -0.021(3)
C25 0.078(4) 0.061(2) 0.065(3) 0.001(2) 0.023(3) -0.019(2)
C26 0.054(2) 0.053(2) 0.043(3) -0.0048(18) 0.009(2) -0.0079(18)
C27 0.083(4) 0.070(3) 0.064(3) 0.015(2) -0.009(3) -0.005(2)
C28 0.066(3) 0.076(3) 0.115(4) 0.020(3) 0.007(3) 0.020(2)
C31 0.034(2) 0.0461(19) 0.053(3) -0.0085(18) 0.0060(18) -0.0078(14)
C32 0.036(2) 0.068(2) 0.055(3) -0.015(2) 0.009(2) -0.0140(17)
C33 0.061(3) 0.114(4) 0.074(4) -0.048(3) 0.021(3) -0.025(3)
C34 0.091(4) 0.083(4) 0.139(6) -0.065(4) 0.027(4) -0.007(3)
C35 0.091(4) 0.051(3) 0.154(6) -0.024(4) 0.020(4) -0.006(2)
C36 0.056(3) 0.045(2) 0.093(4) -0.005(2) 0.007(3) -0.0034(18)
C37 0.106(4) 0.071(3) 0.113(5) 0.035(3) 0.003(4) 0.013(3)
C38 0.055(3) 0.098(3) 0.048(3) 0.008(2) 0.002(2) -0.001(2)
C41 0.060(3) 0.079(3) 0.075(4) -0.043(3) 0.018(3) -0.034(2)
C42 0.043(3) 0.131(5) 0.056(4) -0.035(3) -0.001(2) -0.024(3)
C43 0.052(3) 0.151(5) 0.045(3) -0.011(3) -0.015(2) 0.009(3)

loop_
_atom_type_symbol
_atom_type_description
_atom_type_scat_dispersion_real
_atom_type_scat_dispersion_imag
_atom_type_scat_source
C C 0.0033 0.0016 'International Tables Vol C Tables 4.2.6.8 and 6.1.1.4'
H H 0.0000 0.0000 'International Tables Vol C Tables 4.2.6.8 and 6.1.1.4'
N N 0.0061 0.0033 'International Tables Vol C Tables 4.2.6.8 and 6.1.1.4'
Co Co 0.3494 0.9721 'International Tables Vol C Tables 4.2.6.8 and 6.1.1.4'

loop_
_geom_angle_atom_site_label_1
_geom_angle_atom_site_label_2
_geom_angle_atom_site_label_3
_geom_angle
N1 Co1 N3 80.56(12)
N1 Co1 N2 79.14(12)
N3 Co1 N2 152.95(12)
N1 Co1 C42 153.5(2)
N3 Co1 C42 92.68(17)
N2 Co1 C42 113.26(16)
N1 Co1 C41 166.75(19)
N3 Co1 C41 99.21(15)
N2 Co1 C41 96.52(16)
C42 Co1 C41 39.47(19)
N1 Co1 C43 122.21(19)
N3 Co1 C43 112.36(16)
N2 Co1 C43 93.61(16)
C42 Co1 C43 37.74(19)
C41 Co1 C43 70.3(2)
C8 N1 C4 119.7(3)
C8 N1 Co1 120.5(2)
C4 N1 Co1 119.1(2)
C10 N2 C21 117.4(3)
C10 N2 Co1 115.6(2)
C21 N2 Co1 126.7(2)
C9 N3 C31 115.0(3)
C9 N3 Co1 116.4(2)
C31 N3 Co1 128.3(2)
N1 C4 C5 119.7(3)
N1 C4 C9 111.2(3)
C5 C4 C9 129.1(3)
C6 C5 C4 120.2(3)
C6 C5 H1 119.9
C4 C5 H1 119.9
C5 C6 C7 119.8(3)
C5 C6 H2 120.1
C7 C6 H2 120.1
C8 C7 C6 119.3(4)
C8 C7 H3 120.3
C6 C7 H3 120.3
N1 C8 C7 120.6(3)
N1 C8 C10 111.3(3)
C7 C8 C10 127.9(3)
N3 C9 C4 112.6(3)
N3 C9 C11 123.6(3)
C4 C9 C11 123.7(3)
N2 C10 C8 112.8(3)
N2 C10 C12 125.3(3)
C8 C10 C12 121.8(3)
C9 C11 H10 109.5
C9 C11 H11 109.5
H10 C11 H11 109.5
C9 C11 H12 109.5
H10 C11 H12 109.5
H11 C11 H12 109.5
C10 C12 H13 109.5
C10 C12 H14 109.5
H13 C12 H14 109.5
C10 C12 H15 109.5
H13 C12 H15 109.5
H14 C12 H15 109.5
C22 C21 C26 120.9(3)
C22 C21 N2 120.9(3)
C26 C21 N2 118.2(3)
C23 C22 C21 118.0(4)
C23 C22 C28 118.7(4)
C21 C22 C28 123.3(4)
C24 C23 C22 121.2(5)
C24 C23 H4 119.4
C22 C23 H4 119.4
C25 C24 C23 120.3(4)
C25 C24 H5 119.8
C23 C24 H5 119.8
C24 C25 C26 121.5(4)
C24 C25 H6 119.3
C26 C25 H6 119.3
C25 C26 C21 118.0(4)
C25 C26 C27 120.7(4)
C21 C26 C27 121.3(3)
C26 C27 H16 109.5
C26 C27 H17 109.5
H16 C27 H17 109.5
C26 C27 H18 109.5
H16 C27 H18 109.5
H17 C27 H18 109.5
C22 C28 H19 109.5
C22 C28 H20 109.5
H19 C28 H20 109.5
C22 C28 H21 109.5
H19 C28 H21 109.5
H20 C28 H21 109.5
C36 C31 C32 122.2(4)
C36 C31 N3 118.4(4)
C32 C31 N3 119.4(3)
C33 C32 C31 117.0(4)
C33 C32 C38 120.9(5)
C31 C32 C38 122.1(4)
C34 C33 C32 121.5(5)
C34 C33 H7 119.3
C32 C33 H7 119.3
C35 C34 C33 120.2(5)
C35 C34 H8 119.9
C33 C34 H8 119.9
C34 C35 C36 121.5(5)
C34 C35 H9 119.3
C36 C35 H9 119.3
C31 C36 C35 117.6(5)
C31 C36 C37 121.3(4)
C35 C36 C37 121.1(5)
C36 C37 H22 109.5
C36 C37 H23 109.5
H22 C37 H23 109.5
C36 C37 H24 109.5
H22 C37 H24 109.5
H23 C37 H24 109.5
C32 C38 H25 109.5
C32 C38 H26 109.5
H25 C38 H26 109.5
C32 C38 H27 109.5
H25 C38 H27 109.5
H26 C38 H27 109.5
C42 C41 Co1 68.2(2)
C42 C41 H28 120.0
Co1 C41 H28 75.7
C42 C41 H29 120.0
Co1 C41 H29 128.2
H28 C41 H29 120.0
C43 C42 C41 125.0(5)
C43 C42 Co1 75.8(3)
C41 C42 Co1 72.4(3)
C43 C42 H32 117.5
C41 C42 H32 117.5
Co1 C42 H32 126.5
C42 C43 Co1 66.5(3)
C42 C43 H30 120.0
Co1 C43 H30 75.8
C42 C43 H31 120.0
Co1 C43 H31 130.1
H30 C43 H31 120.0

loop_
_geom_bond_atom_site_label_1
_geom_bond_atom_site_label_2
_geom_bond_distance
Co1 N1 1.826(3)
Co1 N3 1.925(3)
Co1 N2 1.991(3)
Co1 C42 2.016(4)
Co1 C41 2.070(4)
Co1 C43 2.131(5)
N1 C8 1.368(4)
N1 C4 1.378(4)
N2 C10 1.320(4)
N2 C21 1.439(4)
N3 C9 1.338(4)
N3 C31 1.439(4)
C4 C5 1.381(4)
C4 C9 1.414(5)
C5 C6 1.379(5)
C5 H1 0.9300
C6 C7 1.382(5)
C6 H2 0.9300
C7 C8 1.384(5)
C7 H3 0.9300
C8 C10 1.424(5)
C9 C11 1.490(5)
C10 C12 1.505(5)
C11 H10 0.9600
C11 H11 0.9600
C11 H12 0.9600
C12 H13 0.9600
C12 H14 0.9600
C12 H15 0.9600
C21 C22 1.389(5)
C21 C26 1.397(5)
C22 C23 1.387(6)
C22 C28 1.507(6)
C23 C24 1.360(7)
C23 H4 0.9300
C24 C25 1.350(7)
C24 H5 0.9300
C25 C26 1.384(5)
C25 H6 0.9300
C26 C27 1.506(6)
C27 H16 0.9600
C27 H17 0.9600
C27 H18 0.9600
C28 H19 0.9600
C28 H20 0.9600
C28 H21 0.9600
C31 C36 1.385(5)
C31 C32 1.407(6)
C32 C33 1.387(6)
C32 C38 1.491(6)
C33 C34 1.365(8)
C33 H7 0.9300
C34 C35 1.365(9)
C34 H8 0.9300
C35 C36 1.384(7)
C35 H9 0.9300
C36 C37 1.501(7)
C37 H22 0.9600
C37 H23 0.9600
C37 H24 0.9600
C38 H25 0.9600
C38 H26 0.9600
C38 H27 0.9600
C41 C42 1.381(7)
C41 H28 0.9300
C41 H29 0.9300
C42 C43 1.346(7)
C42 H32 0.9300
C43 H30 0.9300
C43 H31 0.9300
